data_7128368
loop_
_publ_author_name
'Chen, Weixing'
'Liu, Li'
'Zhao, Yanxia'
'Xue, Yujie'
'Xu, Wenhua'
'Li, Nan'
'Wu, Biao'
'Yang, Xiao-Juan'

_publ_section_title
;
 Organometallo-macrocycle assembled through dialumane-mediated C-H
 activation of pyridines.
;
_journal_issue 51
_journal_name_full 'Chemical communications (Cambridge, England)'
_journal_page_first 6268
_journal_page_last 6271
_journal_paper_doi 10.1039/d1cc00318f
_journal_volume 57
_journal_year 2021
_chemical_formula_sum 'C68 H94 Al2 N6'
_chemical_formula_weight 1049.45
_space_group_crystal_system monoclinic
_space_group_IT_number 14
_space_group_name_Hall '-P 2yn'
_space_group_name_H-M_alt 'P 1 21/n 1'
_atom_sites_solution_hydrogens geom
_atom_sites_solution_primary direct
_atom_sites_solution_secondary difmap
_audit_creation_method SHELXL-2016/6
_audit_update_record
;
2020-08-03 deposited with the CCDC.	2021-05-19 downloaded from the CCDC.
;
_cell_angle_alpha 90
_cell_angle_beta 92.994(2)
_cell_angle_gamma 90
_cell_formula_units_Z 2
_cell_length_a 13.5982(6)
_cell_length_b 15.1449(7)
_cell_length_c 14.8412(7)
_cell_measurement_reflns_used 9550
_cell_measurement_temperature 150(2)
_cell_measurement_theta_max 25.37
_cell_measurement_theta_min 2.39
_cell_volume 3052.3(2)
_computing_cell_refinement 'Bruker SMART'
_computing_data_collection 'Bruker SMART APEX II'
_computing_data_reduction 'Bruker SAINT'
_computing_molecular_graphics SHELXTL
_computing_publication_material SHELXTL
_computing_structure_refinement 'SHELXL-2016/6 (Sheldrick, 2016)'
_computing_structure_solution 'SHELXT 2014/5 (Sheldrick, 2014)'
_diffrn_ambient_temperature 150(2)
_diffrn_detector_area_resol_mean 'fine-focus sealed tube'
_diffrn_measured_fraction_theta_full 0.997
_diffrn_measured_fraction_theta_max 0.996
_diffrn_measurement_device_type 'Bruker APEX II area detector'
_diffrn_measurement_method '\w scan'
_diffrn_radiation_type MoK\a
_diffrn_radiation_wavelength 0.71073
_diffrn_reflns_av_R_equivalents 0.0571
_diffrn_reflns_av_unetI/netI 0.0251
_diffrn_reflns_Laue_measured_fraction_full 0.997
_diffrn_reflns_Laue_measured_fraction_max 0.996
_diffrn_reflns_limit_h_max 15
_diffrn_reflns_limit_h_min -16
_diffrn_reflns_limit_k_max 18
_diffrn_reflns_limit_k_min -18
_diffrn_reflns_limit_l_max 17
_diffrn_reflns_limit_l_min -17
_diffrn_reflns_number 60957
_diffrn_reflns_point_group_measured_fraction_full 0.997
_diffrn_reflns_point_group_measured_fraction_max 0.996
_diffrn_reflns_theta_full 25.242
_diffrn_reflns_theta_max 25.384
_diffrn_reflns_theta_min 2.394
_exptl_absorpt_coefficient_mu 0.093
_exptl_absorpt_correction_type multi-scan
_exptl_absorpt_process_details SADABS
_exptl_crystal_colour yellow
_exptl_crystal_density_diffrn 1.142
_exptl_crystal_density_meas ?
_exptl_crystal_description block
_exptl_crystal_F_000 1140
_exptl_crystal_size_max 0.250
_exptl_crystal_size_mid 0.250
_exptl_crystal_size_min 0.230
_exptl_transmission_factor_max 0.7452
_exptl_transmission_factor_min 0.5906
_refine_diff_density_max 0.446
_refine_diff_density_min -0.395
_refine_diff_density_rms 0.041
_refine_ls_extinction_method none
_refine_ls_goodness_of_fit_ref 1.130
_refine_ls_hydrogen_treatment constr
_refine_ls_matrix_type full
_refine_ls_number_parameters 354
_refine_ls_number_reflns 5591
_refine_ls_number_restraints 0
_refine_ls_restrained_S_all 1.130
_refine_ls_R_factor_all 0.0478
_refine_ls_R_factor_gt 0.0415
_refine_ls_shift/su_max 0.002
_refine_ls_shift/su_mean 0.000
_refine_ls_structure_factor_coef Fsqd
_refine_ls_weighting_details 'w=1/[\s^2^(Fo^2^)+(0.1000P)^2^+0.3669P] where P=(Fo^2^+2Fc^2^)/3'
_refine_ls_weighting_scheme calc
_refine_ls_wR_factor_gt 0.1402
_refine_ls_wR_factor_ref 0.1483
_reflns_Friedel_coverage 0.000
_reflns_number_gt 4914
_reflns_number_total 5591
_reflns_threshold_expression 'I > 2\s(I)'
_cod_data_source_file d1cc00318f2.cif
_cod_data_source_block 2c
_cod_depositor_comments
;
The following automatic conversions were performed:

data item '_exptl_absorpt_correction_type' value 'Multi-scan' was
changed to 'multi-scan' in accordance with the
/home/data/users/saulius/crontab/automatic-downloads/rss-feeds/RSC/lib/dictionaries/cif_core.dic
dictionary named 'cif_core.dic' version 2.4.2 last updated on
2011-04-26.

data item '_exptl_crystal_density_meas' value 'not measured' was
changed to '?' -- the value is perceived as not measured.

Automatic conversion script
Id: cif_fix_values 7556 2019-12-06 15:28:31Z antanas 

 Adding full bibliography for 7128365--7128369.cif.
;
_cod_original_sg_symbol_H-M 'P 21/n'
_cod_database_code 7128368
_shelx_shelxl_version_number 2016/6
_shelx_space_group_comment
;
The symmetry employed for this shelxl refinement is uniquely defined
by the following loop, which should always be used as a source of
symmetry information in preference to the above space-group names.
They are only intended as comments.
;
_shelx_estimated_absorpt_t_min 0.977
_shelx_estimated_absorpt_t_max 0.979

loop_
_space_group_symop_operation_xyz
'x, y, z'
'-x+1/2, y+1/2, -z+1/2'
'-x, -y, -z'
'x-1/2, -y-1/2, z-1/2'

loop_
_atom_site_label
_atom_site_type_symbol
_atom_site_fract_x
_atom_site_fract_y
_atom_site_fract_z
_atom_site_U_iso_or_equiv
_atom_site_adp_type
_atom_site_occupancy
_atom_site_site_symmetry_order
_atom_site_calc_flag
_atom_site_refinement_flags_posn
_atom_site_refinement_flags_adp
_atom_site_refinement_flags_occupancy
_atom_site_disorder_assembly
_atom_site_disorder_group
Al1 Al 0.47553(3) 0.54987(3) 0.42821(3) 0.01732(15) Uani 1 1 d . . . . .
C1 C 0.39360(10) 0.68746(9) 0.34381(9) 0.0217(3) Uani 1 1 d . . . . .
C2 C 0.48939(11) 0.69296(9) 0.32604(9) 0.0224(3) Uani 1 1 d . . . . .
C3 C 0.31255(12) 0.73124(11) 0.28714(11) 0.0321(4) Uani 1 1 d . . . . .
H3A H 0.340997 0.775191 0.247623 0.048 Uiso 1 1 calc R U . . .
H3B H 0.266887 0.760383 0.326544 0.048 Uiso 1 1 calc R U . . .
H3C H 0.277001 0.686642 0.250352 0.048 Uiso 1 1 calc R U . . .
C4 C 0.52675(12) 0.74294(10) 0.24662(10) 0.0304(4) Uani 1 1 d . . . . .
H4A H 0.518079 0.706724 0.192057 0.046 Uiso 1 1 calc R U . . .
H4B H 0.596773 0.756460 0.258006 0.046 Uiso 1 1 calc R U . . .
H4C H 0.489622 0.798055 0.238270 0.046 Uiso 1 1 calc R U . . .
C5 C 0.27454(10) 0.63981(9) 0.44870(9) 0.0221(3) Uani 1 1 d . . . . .
C6 C 0.26397(11) 0.71169(10) 0.50776(10) 0.0252(3) Uani 1 1 d . . . . .
C7 C 0.17123(12) 0.73078(11) 0.53903(10) 0.0305(4) Uani 1 1 d . . . . .
H7 H 0.163782 0.780060 0.577683 0.037 Uiso 1 1 calc R U . . .
C8 C 0.09038(11) 0.67961(12) 0.51497(11) 0.0339(4) Uani 1 1 d . . . . .
H8 H 0.027939 0.693290 0.537253 0.041 Uiso 1 1 calc R U . . .
C9 C 0.10061(11) 0.60824(12) 0.45821(11) 0.0332(4) Uani 1 1 d . . . . .
H9 H 0.044918 0.572479 0.442561 0.040 Uiso 1 1 calc R U . . .
C10 C 0.19144(11) 0.58765(10) 0.42336(10) 0.0268(3) Uani 1 1 d . . . . .
C11 C 0.35085(12) 0.76931(10) 0.53846(11) 0.0317(4) Uani 1 1 d . . . . .
H11 H 0.412165 0.740525 0.518380 0.038 Uiso 1 1 calc R U . . .
C12 C 0.35991(14) 0.77751(13) 0.64118(12) 0.0433(5) Uani 1 1 d . . . . .
H12A H 0.300368 0.805279 0.662589 0.065 Uiso 1 1 calc R U . . .
H12B H 0.417379 0.813839 0.658796 0.065 Uiso 1 1 calc R U . . .
H12C H 0.367809 0.718652 0.668038 0.065 Uiso 1 1 calc R U . . .
C13 C 0.34426(16) 0.86114(12) 0.49637(14) 0.0478(5) Uani 1 1 d . . . . .
H13A H 0.344366 0.856045 0.430549 0.072 Uiso 1 1 calc R U . . .
H13B H 0.400900 0.896495 0.518388 0.072 Uiso 1 1 calc R U . . .
H13C H 0.283285 0.889874 0.513137 0.072 Uiso 1 1 calc R U . . .
C14 C 0.19835(11) 0.51152(11) 0.35828(11) 0.0309(4) Uani 1 1 d . . . . .
H14 H 0.260558 0.519576 0.326151 0.037 Uiso 1 1 calc R U . . .
C15 C 0.11381(19) 0.50792(17) 0.28617(15) 0.0654(7) Uani 1 1 d . . . . .
H15A H 0.129293 0.464696 0.239858 0.098 Uiso 1 1 calc R U . . .
H15B H 0.104975 0.566273 0.258384 0.098 Uiso 1 1 calc R U . . .
H15C H 0.053030 0.490481 0.314091 0.098 Uiso 1 1 calc R U . . .
C16 C 0.2064(2) 0.42499(15) 0.40693(15) 0.0724(8) Uani 1 1 d . . . . .
H16A H 0.262102 0.426987 0.451546 0.109 Uiso 1 1 calc R U . . .
H16B H 0.216870 0.377597 0.363507 0.109 Uiso 1 1 calc R U . . .
H16C H 0.145540 0.413765 0.437588 0.109 Uiso 1 1 calc R U . . .
C17 C 0.65647(10) 0.65756(10) 0.38195(9) 0.0235(3) Uani 1 1 d . . . . .
C18 C 0.72780(11) 0.60041(10) 0.34709(10) 0.0274(3) Uani 1 1 d . . . . .
C19 C 0.82606(12) 0.62706(12) 0.35047(11) 0.0374(4) Uani 1 1 d . . . . .
H19 H 0.874316 0.588315 0.328609 0.045 Uiso 1 1 calc R U . . .
C20 C 0.85503(12) 0.70812(13) 0.38467(12) 0.0415(4) Uani 1 1 d . . . . .
H20 H 0.922044 0.725784 0.384276 0.050 Uiso 1 1 calc R U . . .
C21 C 0.78610(13) 0.76320(13) 0.41938(11) 0.0395(4) Uani 1 1 d . . . . .
H21 H 0.806298 0.818957 0.443115 0.047 Uiso 1 1 calc R U . . .
C22 C 0.68695(12) 0.73901(11) 0.42054(10) 0.0307(4) Uani 1 1 d . . . . .
C23 C 0.69893(11) 0.51321(10) 0.30275(11) 0.0302(4) Uani 1 1 d . . . . .
H23 H 0.641621 0.489336 0.334607 0.036 Uiso 1 1 calc R U . . .
C24 C 0.66503(13) 0.52694(12) 0.20375(12) 0.0388(4) Uani 1 1 d . . . . .
H24A H 0.613987 0.572649 0.199571 0.058 Uiso 1 1 calc R U . . .
H24B H 0.638242 0.471498 0.178818 0.058 Uiso 1 1 calc R U . . .
H24C H 0.721158 0.545445 0.169475 0.058 Uiso 1 1 calc R U . . .
C25 C 0.77974(14) 0.44393(13) 0.30913(13) 0.0448(5) Uani 1 1 d . . . . .
H25A H 0.834358 0.462587 0.273008 0.067 Uiso 1 1 calc R U . . .
H25B H 0.753619 0.387461 0.286245 0.067 Uiso 1 1 calc R U . . .
H25C H 0.803388 0.437050 0.372250 0.067 Uiso 1 1 calc R U . . .
C26 C 0.61717(13) 0.80065(11) 0.46632(11) 0.0363(4) Uani 1 1 d . . . . .
H26 H 0.550659 0.772324 0.463957 0.044 Uiso 1 1 calc R U . . .
C27 C 0.64982(17) 0.81387(14) 0.56572(13) 0.0528(5) Uani 1 1 d . . . . .
H27A H 0.659833 0.756209 0.594729 0.079 Uiso 1 1 calc R U . . .
H27B H 0.598926 0.846572 0.596118 0.079 Uiso 1 1 calc R U . . .
H27C H 0.711603 0.847294 0.569926 0.079 Uiso 1 1 calc R U . . .
C28 C 0.60698(17) 0.89051(12) 0.42024(15) 0.0528(5) Uani 1 1 d . . . . .
H28A H 0.671876 0.918481 0.418957 0.079 Uiso 1 1 calc R U . . .
H28B H 0.562984 0.928063 0.453803 0.079 Uiso 1 1 calc R U . . .
H28C H 0.579518 0.882702 0.358387 0.079 Uiso 1 1 calc R U . . .
C29 C 0.42632(11) 0.50206(10) 0.23900(10) 0.0273(3) Uani 1 1 d . . . . .
H29 H 0.423212 0.564620 0.235222 0.033 Uiso 1 1 calc R U . . .
C30 C 0.40721(11) 0.45392(11) 0.16099(10) 0.0300(4) Uani 1 1 d . . . . .
C31 C 0.41112(12) 0.36283(11) 0.16794(11) 0.0342(4) Uani 1 1 d . . . . .
H31 H 0.398286 0.327028 0.116095 0.041 Uiso 1 1 calc R U . . .
C32 C 0.43377(12) 0.32444(11) 0.25069(12) 0.0374(4) Uani 1 1 d . . . . .
H32 H 0.436472 0.261999 0.256348 0.045 Uiso 1 1 calc R U . . .
C33 C 0.45256(11) 0.37773(10) 0.32550(11) 0.0301(4) Uani 1 1 d . . . . .
H33 H 0.468371 0.350875 0.382263 0.036 Uiso 1 1 calc R U . . .
C34 C 0.38305(17) 0.50085(14) 0.07348(12) 0.0496(5) Uani 1 1 d . . . . .
H34A H 0.311699 0.509700 0.065994 0.074 Uiso 1 1 calc R U . . .
H34B H 0.405368 0.465206 0.023359 0.074 Uiso 1 1 calc R U . . .
H34C H 0.416314 0.558262 0.073978 0.074 Uiso 1 1 calc R U . . .
N1 N 0.36705(8) 0.62393(7) 0.40992(8) 0.0203(3) Uani 1 1 d . . . . .
N2 N 0.55488(8) 0.63377(7) 0.37515(8) 0.0206(3) Uani 1 1 d . . . . .
N3 N 0.44914(8) 0.46539(8) 0.32022(8) 0.0223(3) Uani 1 1 d . . . . .

loop_
_atom_site_aniso_label
_atom_site_aniso_U_11
_atom_site_aniso_U_22
_atom_site_aniso_U_33
_atom_site_aniso_U_23
_atom_site_aniso_U_13
_atom_site_aniso_U_12
Al1 0.0180(2) 0.0173(2) 0.0167(2) 0.00043(15) 0.00133(16) 0.00021(14)
C1 0.0261(7) 0.0202(7) 0.0187(7) 0.0011(5) -0.0007(6) 0.0022(5)
C2 0.0284(8) 0.0199(7) 0.0189(7) 0.0018(5) 0.0008(6) 0.0009(5)
C3 0.0340(9) 0.0344(9) 0.0275(8) 0.0086(6) -0.0013(7) 0.0073(7)
C4 0.0344(8) 0.0306(8) 0.0263(8) 0.0088(6) 0.0034(6) -0.0002(6)
C5 0.0211(7) 0.0261(7) 0.0190(7) 0.0041(6) 0.0012(5) 0.0062(6)
C6 0.0263(8) 0.0282(8) 0.0211(7) 0.0026(6) 0.0003(6) 0.0075(6)
C7 0.0337(8) 0.0350(9) 0.0232(7) 0.0005(6) 0.0039(6) 0.0129(7)
C8 0.0248(8) 0.0484(10) 0.0292(8) 0.0050(7) 0.0061(6) 0.0125(7)
C9 0.0224(8) 0.0460(10) 0.0312(8) 0.0036(7) 0.0025(6) 0.0005(7)
C10 0.0232(7) 0.0328(8) 0.0246(7) 0.0031(6) 0.0019(6) 0.0020(6)
C11 0.0321(8) 0.0302(8) 0.0330(8) -0.0087(7) 0.0011(7) 0.0055(6)
C12 0.0409(10) 0.0511(11) 0.0371(10) -0.0154(8) -0.0069(8) 0.0097(8)
C13 0.0595(12) 0.0332(10) 0.0501(11) -0.0048(8) -0.0010(9) -0.0017(8)
C14 0.0244(7) 0.0360(9) 0.0323(8) -0.0060(7) 0.0019(6) -0.0046(6)
C15 0.0773(16) 0.0701(15) 0.0458(12) -0.0173(11) -0.0248(11) 0.0176(12)
C16 0.138(2) 0.0374(11) 0.0393(11) -0.0046(9) -0.0148(13) 0.0125(13)
C17 0.0225(7) 0.0291(8) 0.0188(7) 0.0072(6) 0.0007(5) -0.0052(6)
C18 0.0233(7) 0.0356(8) 0.0233(7) 0.0101(6) 0.0020(6) 0.0000(6)
C19 0.0241(8) 0.0539(11) 0.0342(9) 0.0145(8) 0.0032(7) 0.0016(7)
C20 0.0251(8) 0.0614(12) 0.0376(9) 0.0139(8) -0.0033(7) -0.0163(8)
C21 0.0377(9) 0.0473(10) 0.0332(9) 0.0056(7) -0.0020(7) -0.0202(8)
C22 0.0329(8) 0.0351(9) 0.0238(7) 0.0059(6) -0.0011(6) -0.0114(7)
C23 0.0264(8) 0.0322(8) 0.0331(8) 0.0068(7) 0.0105(6) 0.0036(6)
C24 0.0411(9) 0.0368(9) 0.0379(10) -0.0015(7) -0.0022(7) 0.0022(7)
C25 0.0440(10) 0.0472(11) 0.0442(10) 0.0081(8) 0.0109(8) 0.0164(8)
C26 0.0442(10) 0.0320(9) 0.0332(9) -0.0049(7) 0.0058(7) -0.0156(7)
C27 0.0692(14) 0.0543(12) 0.0353(10) -0.0094(9) 0.0064(9) -0.0246(10)
C28 0.0728(14) 0.0332(10) 0.0533(12) 0.0003(9) 0.0133(10) -0.0053(9)
C29 0.0293(8) 0.0266(8) 0.0258(8) -0.0027(6) 0.0007(6) -0.0012(6)
C30 0.0279(8) 0.0362(9) 0.0256(8) -0.0060(6) 0.0006(6) -0.0018(6)
C31 0.0307(8) 0.0397(9) 0.0319(8) -0.0155(7) -0.0025(7) -0.0003(7)
C32 0.0431(10) 0.0244(8) 0.0436(10) -0.0095(7) -0.0073(8) 0.0023(7)
C33 0.0317(8) 0.0255(8) 0.0325(8) -0.0032(6) -0.0048(7) 0.0019(6)
C34 0.0699(13) 0.0523(12) 0.0256(9) -0.0033(8) -0.0063(9) -0.0063(10)
N1 0.0199(6) 0.0218(6) 0.0193(6) 0.0020(4) 0.0022(5) 0.0023(4)
N2 0.0202(6) 0.0215(6) 0.0202(6) 0.0027(5) 0.0009(5) 0.0000(5)
N3 0.0204(6) 0.0234(6) 0.0229(6) -0.0020(5) 0.0014(5) 0.0005(5)

loop_
_atom_type_symbol
_atom_type_description
_atom_type_scat_dispersion_real
_atom_type_scat_dispersion_imag
_atom_type_scat_source
C C 0.0033 0.0016 'International Tables Vol C Tables 4.2.6.8 and 6.1.1.4'
H H 0.0000 0.0000 'International Tables Vol C Tables 4.2.6.8 and 6.1.1.4'
Al Al 0.0645 0.0514 'International Tables Vol C Tables 4.2.6.8 and 6.1.1.4'
N N 0.0061 0.0033 'International Tables Vol C Tables 4.2.6.8 and 6.1.1.4'

loop_
_geom_angle_atom_site_label_1
_geom_angle_atom_site_label_2
_geom_angle_atom_site_label_3
_geom_angle
_geom_angle_site_symmetry_1
_geom_angle_site_symmetry_3
_geom_angle_publ_flag
N1 Al1 N2 89.97(5) . . ?
N1 Al1 N3 98.96(5) . . ?
N2 Al1 N3 100.07(5) . . ?
N1 Al1 Al1 128.34(4) . 3_666 ?
N2 Al1 Al1 126.62(4) . 3_666 ?
N3 Al1 Al1 107.15(4) . 3_666 ?
C2 C1 N1 117.17(12) . . ?
C2 C1 C3 123.48(13) . . ?
N1 C1 C3 118.35(12) . . ?
C1 C2 N2 116.32(12) . . ?
C1 C2 C4 123.53(13) . . ?
N2 C2 C4 118.95(13) . . ?
C1 C3 H3A 109.5 . . ?
C1 C3 H3B 109.5 . . ?
H3A C3 H3B 109.5 . . ?
C1 C3 H3C 109.5 . . ?
H3A C3 H3C 109.5 . . ?
H3B C3 H3C 109.5 . . ?
C2 C4 H4A 109.5 . . ?
C2 C4 H4B 109.5 . . ?
H4A C4 H4B 109.5 . . ?
C2 C4 H4C 109.5 . . ?
H4A C4 H4C 109.5 . . ?
H4B C4 H4C 109.5 . . ?
C6 C5 C10 119.41(13) . . ?
C6 C5 N1 120.02(13) . . ?
C10 C5 N1 120.43(12) . . ?
C7 C6 C5 119.31(14) . . ?
C7 C6 C11 118.88(13) . . ?
C5 C6 C11 121.80(13) . . ?
C8 C7 C6 121.33(15) . . ?
C8 C7 H7 119.3 . . ?
C6 C7 H7 119.3 . . ?
C7 C8 C9 119.59(14) . . ?
C7 C8 H8 120.2 . . ?
C9 C8 H8 120.2 . . ?
C8 C9 C10 121.25(15) . . ?
C8 C9 H9 119.4 . . ?
C10 C9 H9 119.4 . . ?
C9 C10 C5 119.08(14) . . ?
C9 C10 C14 119.49(14) . . ?
C5 C10 C14 121.42(13) . . ?
C6 C11 C13 111.89(14) . . ?
C6 C11 C12 111.51(14) . . ?
C13 C11 C12 109.54(14) . . ?
C6 C11 H11 107.9 . . ?
C13 C11 H11 107.9 . . ?
C12 C11 H11 107.9 . . ?
C11 C12 H12A 109.5 . . ?
C11 C12 H12B 109.5 . . ?
H12A C12 H12B 109.5 . . ?
C11 C12 H12C 109.5 . . ?
H12A C12 H12C 109.5 . . ?
H12B C12 H12C 109.5 . . ?
C11 C13 H13A 109.5 . . ?
C11 C13 H13B 109.5 . . ?
H13A C13 H13B 109.5 . . ?
C11 C13 H13C 109.5 . . ?
H13A C13 H13C 109.5 . . ?
H13B C13 H13C 109.5 . . ?
C16 C14 C10 111.42(14) . . ?
C16 C14 C15 109.85(17) . . ?
C10 C14 C15 113.89(15) . . ?
C16 C14 H14 107.1 . . ?
C10 C14 H14 107.1 . . ?
C15 C14 H14 107.1 . . ?
C14 C15 H15A 109.5 . . ?
C14 C15 H15B 109.5 . . ?
H15A C15 H15B 109.5 . . ?
C14 C15 H15C 109.5 . . ?
H15A C15 H15C 109.5 . . ?
H15B C15 H15C 109.5 . . ?
C14 C16 H16A 109.5 . . ?
C14 C16 H16B 109.5 . . ?
H16A C16 H16B 109.5 . . ?
C14 C16 H16C 109.5 . . ?
H16A C16 H16C 109.5 . . ?
H16B C16 H16C 109.5 . . ?
C22 C17 C18 119.28(13) . . ?
C22 C17 N2 120.78(14) . . ?
C18 C17 N2 119.90(13) . . ?
C19 C18 C17 118.87(15) . . ?
C19 C18 C23 119.55(14) . . ?
C17 C18 C23 121.53(13) . . ?
C20 C19 C18 121.75(17) . . ?
C20 C19 H19 119.1 . . ?
C18 C19 H19 119.1 . . ?
C21 C20 C19 119.41(15) . . ?
C21 C20 H20 120.3 . . ?
C19 C20 H20 120.3 . . ?
C20 C21 C22 121.50(17) . . ?
C20 C21 H21 119.3 . . ?
C22 C21 H21 119.3 . . ?
C21 C22 C17 119.10(16) . . ?
C21 C22 C26 118.07(15) . . ?
C17 C22 C26 122.80(14) . . ?
C18 C23 C25 113.83(14) . . ?
C18 C23 C24 110.86(13) . . ?
C25 C23 C24 109.53(14) . . ?
C18 C23 H23 107.5 . . ?
C25 C23 H23 107.5 . . ?
C24 C23 H23 107.5 . . ?
C23 C24 H24A 109.5 . . ?
C23 C24 H24B 109.5 . . ?
H24A C24 H24B 109.5 . . ?
C23 C24 H24C 109.5 . . ?
H24A C24 H24C 109.5 . . ?
H24B C24 H24C 109.5 . . ?
C23 C25 H25A 109.5 . . ?
C23 C25 H25B 109.5 . . ?
H25A C25 H25B 109.5 . . ?
C23 C25 H25C 109.5 . . ?
H25A C25 H25C 109.5 . . ?
H25B C25 H25C 109.5 . . ?
C22 C26 C28 113.11(14) . . ?
C22 C26 C27 110.81(16) . . ?
C28 C26 C27 109.27(15) . . ?
C22 C26 H26 107.8 . . ?
C28 C26 H26 107.8 . . ?
C27 C26 H26 107.8 . . ?
C26 C27 H27A 109.5 . . ?
C26 C27 H27B 109.5 . . ?
H27A C27 H27B 109.5 . . ?
C26 C27 H27C 109.5 . . ?
H27A C27 H27C 109.5 . . ?
H27B C27 H27C 109.5 . . ?
C26 C28 H28A 109.5 . . ?
C26 C28 H28B 109.5 . . ?
H28A C28 H28B 109.5 . . ?
C26 C28 H28C 109.5 . . ?
H28A C28 H28C 109.5 . . ?
H28B C28 H28C 109.5 . . ?
N3 C29 C30 123.80(14) . . ?
N3 C29 H29 118.1 . . ?
C30 C29 H29 118.1 . . ?
C29 C30 C31 117.30(15) . . ?
C29 C30 C34 119.88(15) . . ?
C31 C30 C34 122.82(15) . . ?
C32 C31 C30 119.50(15) . . ?
C32 C31 H31 120.2 . . ?
C30 C31 H31 120.2 . . ?
C31 C32 C33 119.43(15) . . ?
C31 C32 H32 120.3 . . ?
C33 C32 H32 120.3 . . ?
N3 C33 C32 121.97(15) . . ?
N3 C33 H33 119.0 . . ?
C32 C33 H33 119.0 . . ?
C30 C34 H34A 109.5 . . ?
C30 C34 H34B 109.5 . . ?
H34A C34 H34B 109.5 . . ?
C30 C34 H34C 109.5 . . ?
H34A C34 H34C 109.5 . . ?
H34B C34 H34C 109.5 . . ?
C5 N1 C1 114.87(11) . . ?
C5 N1 Al1 138.52(9) . . ?
C1 N1 Al1 106.16(9) . . ?
C17 N2 C2 116.82(11) . . ?
C17 N2 Al1 136.13(9) . . ?
C2 N2 Al1 106.39(9) . . ?
C33 N3 C29 117.99(13) . . ?
C33 N3 Al1 124.59(10) . . ?
C29 N3 Al1 117.43(10) . . ?

loop_
_geom_bond_atom_site_label_1
_geom_bond_atom_site_label_2
_geom_bond_distance
_geom_bond_site_symmetry_2
_geom_bond_publ_flag
Al1 N1 1.8616(12) . ?
Al1 N2 1.8676(12) . ?
Al1 N3 2.0675(12) . ?
Al1 Al1 2.6677(8) 3_666 ?
C1 C2 1.345(2) . ?
C1 N1 1.4338(18) . ?
C1 C3 1.505(2) . ?
C2 N2 1.4353(18) . ?
C2 C4 1.511(2) . ?
C3 H3A 0.9800 . ?
C3 H3B 0.9800 . ?
C3 H3C 0.9800 . ?
C4 H4A 0.9800 . ?
C4 H4B 0.9800 . ?
C4 H4C 0.9800 . ?
C5 C6 1.410(2) . ?
C5 C10 1.413(2) . ?
C5 N1 1.4309(18) . ?
C6 C7 1.397(2) . ?
C6 C11 1.519(2) . ?
C7 C8 1.377(2) . ?
C7 H7 0.9500 . ?
C8 C9 1.382(2) . ?
C8 H8 0.9500 . ?
C9 C10 1.399(2) . ?
C9 H9 0.9500 . ?
C10 C14 1.510(2) . ?
C11 C13 1.525(2) . ?
C11 C12 1.528(2) . ?
C11 H11 1.0000 . ?
C12 H12A 0.9800 . ?
C12 H12B 0.9800 . ?
C12 H12C 0.9800 . ?
C13 H13A 0.9800 . ?
C13 H13B 0.9800 . ?
C13 H13C 0.9800 . ?
C14 C16 1.498(3) . ?
C14 C15 1.530(2) . ?
C14 H14 1.0000 . ?
C15 H15A 0.9800 . ?
C15 H15B 0.9800 . ?
C15 H15C 0.9800 . ?
C16 H16A 0.9800 . ?
C16 H16B 0.9800 . ?
C16 H16C 0.9800 . ?
C17 C22 1.413(2) . ?
C17 C18 1.418(2) . ?
C17 N2 1.4262(18) . ?
C18 C19 1.394(2) . ?
C18 C23 1.518(2) . ?
C19 C20 1.378(3) . ?
C19 H19 0.9500 . ?
C20 C21 1.375(3) . ?
C20 H20 0.9500 . ?
C21 C22 1.398(2) . ?
C21 H21 0.9500 . ?
C22 C26 1.517(2) . ?
C23 C25 1.519(2) . ?
C23 C24 1.531(2) . ?
C23 H23 1.0000 . ?
C24 H24A 0.9800 . ?
C24 H24B 0.9800 . ?
C24 H24C 0.9800 . ?
C25 H25A 0.9800 . ?
C25 H25B 0.9800 . ?
C25 H25C 0.9800 . ?
C26 C28 1.526(3) . ?
C26 C27 1.531(2) . ?
C26 H26 1.0000 . ?
C27 H27A 0.9800 . ?
C27 H27B 0.9800 . ?
C27 H27C 0.9800 . ?
C28 H28A 0.9800 . ?
C28 H28B 0.9800 . ?
C28 H28C 0.9800 . ?
C29 N3 1.3485(19) . ?
C29 C30 1.381(2) . ?
C29 H29 0.9500 . ?
C30 C31 1.384(2) . ?
C30 C34 1.502(2) . ?
C31 C32 1.379(2) . ?
C31 H31 0.9500 . ?
C32 C33 1.386(2) . ?
C32 H32 0.9500 . ?
C33 N3 1.3305(19) . ?
C33 H33 0.9500 . ?
C34 H34A 0.9800 . ?
C34 H34B 0.9800 . ?
C34 H34C 0.9800 . ?
